data_7046403
loop_
_publ_author_name
'Krieck, Sven'
'Sch\"uler, Philipp'
'G\"orls, Helmar'
'Westerhausen, Matthias'

_publ_section_title
;
 Straightforward synthesis of rubidium bis(trimethylsilyl)amide and
 complexes of the alkali metal bis(trimethylsilyl)amides with weakly
 coordinating 2,2,5,5-tetramethyltetrahydrofuran.
;
_journal_issue 36
_journal_name_full 'Dalton transactions (Cambridge, England : 2003)'
_journal_page_first 12562
_journal_page_last 12569
_journal_paper_doi 10.1039/c8dt01539b
_journal_volume 47
_journal_year 2018
_chemical_absolute_configuration unk
_chemical_formula_moiety 'C28 H68 N2 O2 Rb2 Si4'
_chemical_formula_sum 'C28 H68 N2 O2 Rb2 Si4'
_chemical_formula_weight 748.14
_space_group_IT_number 29
_space_group_name_Hall 'P 2c -2ac'
_space_group_name_H-M_alt 'P c a 21'
_symmetry_cell_setting orthorhombic
_symmetry_space_group_name_Hall 'P 2c -2ac'
_symmetry_space_group_name_H-M 'P c a 21'
_atom_sites_solution_hydrogens geom
_atom_sites_solution_primary direct
_atom_sites_solution_secondary difmap
_audit_creation_method SHELXL-97
_audit_update_record
;
2018-04-18 deposited with the CCDC.
2018-05-18 downloaded from the CCDC.
;
_cell_angle_alpha 90
_cell_angle_beta 90
_cell_angle_gamma 90
_cell_formula_units_Z 4
_cell_length_a 15.2966(2)
_cell_length_b 12.6481(2)
_cell_length_c 21.0977(5)
_cell_measurement_reflns_used 31138
_cell_measurement_temperature 133(2)
_cell_measurement_theta_max 27.47
_cell_measurement_theta_min 1.61
_cell_volume 4081.83(13)
_computing_cell_refinement DENZO
_computing_data_collection COLLECT
_computing_data_reduction DENZO
_computing_molecular_graphics SHELXTL/PC
_computing_publication_material SHELXL-97
_computing_structure_refinement 'SHELXL-97 (Sheldrick, 2008)'
_computing_structure_solution 'SHELXS-97 (Sheldrick, 2008)'
_diffrn_ambient_temperature 133(2)
_diffrn_measured_fraction_theta_full 1.000
_diffrn_measured_fraction_theta_max 1.000
_diffrn_measurement_device_type KappaCCD
_diffrn_measurement_method 'phi- + omega-scan'
_diffrn_radiation_monochromator graphite
_diffrn_radiation_source 'fine-focus sealed tube'
_diffrn_radiation_type MoK\a
_diffrn_radiation_wavelength 0.71073
_diffrn_reflns_av_R_equivalents 0.0662
_diffrn_reflns_av_sigmaI/netI 0.0487
_diffrn_reflns_limit_h_max 19
_diffrn_reflns_limit_h_min -19
_diffrn_reflns_limit_k_max 16
_diffrn_reflns_limit_k_min -16
_diffrn_reflns_limit_l_max 27
_diffrn_reflns_limit_l_min -27
_diffrn_reflns_number 31138
_diffrn_reflns_theta_full 27.47
_diffrn_reflns_theta_max 27.47
_diffrn_reflns_theta_min 1.61
_exptl_absorpt_coefficient_mu 2.539
_exptl_absorpt_correction_T_max 0.7456
_exptl_absorpt_correction_T_min 0.6299
_exptl_absorpt_correction_type multi-scan
_exptl_absorpt_process_details 'SADABS, Bruker-AXS, 2002'
_exptl_crystal_colour colourless
_exptl_crystal_density_diffrn 1.217
_exptl_crystal_density_method 'not measured'
_exptl_crystal_description prism
_exptl_crystal_F_000 1584
_exptl_crystal_size_max 0.112
_exptl_crystal_size_mid 0.100
_exptl_crystal_size_min 0.082
_refine_diff_density_max 0.369
_refine_diff_density_min -0.325
_refine_diff_density_rms 0.076
_refine_ls_abs_structure_details 'Flack H D (1983), Acta Cryst. A39, 876-881'
_refine_ls_abs_structure_Flack 0.372(6)
_refine_ls_extinction_method none
_refine_ls_goodness_of_fit_ref 1.104
_refine_ls_hydrogen_treatment constr
_refine_ls_matrix_type full
_refine_ls_number_parameters 364
_refine_ls_number_reflns 9354
_refine_ls_number_restraints 1
_refine_ls_restrained_S_all 1.104
_refine_ls_R_factor_all 0.0551
_refine_ls_R_factor_gt 0.0404
_refine_ls_shift/su_max 0.001
_refine_ls_shift/su_mean 0.000
_refine_ls_structure_factor_coef Fsqd
_refine_ls_weighting_details 'calc w=1/[\s^2^(Fo^2^)+(0.0000P)^2^+5.7968P] where P=(Fo^2^+2Fc^2^)/3'
_refine_ls_weighting_scheme calc
_refine_ls_wR_factor_gt 0.0647
_refine_ls_wR_factor_ref 0.0702
_reflns_number_gt 7979
_reflns_number_total 9354
_reflns_threshold_expression >2sigma(I)
_cod_data_source_file c8dt01539b2.cif
_cod_data_source_block FO6549
_cod_depositor_comments 'Adding full bibliography for 7046399--7046403.cif.'
_cod_database_code 7046403

loop_
_symmetry_equiv_pos_as_xyz
'x, y, z'
'-x, -y, z+1/2'
'x+1/2, -y, z'
'-x+1/2, y, z+1/2'

loop_
_atom_site_label
_atom_site_type_symbol
_atom_site_fract_x
_atom_site_fract_y
_atom_site_fract_z
_atom_site_U_iso_or_equiv
_atom_site_adp_type
_atom_site_occupancy
_atom_site_symmetry_multiplicity
_atom_site_calc_flag
_atom_site_refinement_flags
Rb1 Rb 0.32092(2) 0.36358(3) 0.439701(16) 0.02029(8) Uani 1 1 d .
Rb2 Rb 0.43155(2) 0.14385(3) 0.556647(16) 0.02047(8) Uani 1 1 d .
Si1 Si 0.44464(7) 0.44641(9) 0.59065(5) 0.0193(2) Uani 1 1 d .
Si2 Si 0.56604(7) 0.35738(8) 0.49222(5) 0.0179(2) Uani 1 1 d .
Si3 Si 0.18926(7) 0.14352(8) 0.51092(5) 0.0186(2) Uani 1 1 d .
Si4 Si 0.30771(7) 0.06033(9) 0.40819(5) 0.0188(2) Uani 1 1 d .
O1 O 0.3207(2) 0.5292(2) 0.34154(15) 0.0236(7) Uani 1 1 d .
O2 O 0.4172(2) -0.0047(2) 0.66068(17) 0.0255(8) Uani 1 1 d .
N1 N 0.4677(2) 0.3794(2) 0.52396(15) 0.0187(7) Uani 1 1 d .
N2 N 0.2853(2) 0.1297(2) 0.47389(15) 0.0192(7) Uani 1 1 d .
C1 C 0.4378(3) 0.3560(3) 0.6619(2) 0.0277(10) Uani 1 1 d .
H1A H 0.4916 0.3143 0.6651 0.042 Uiso 1 1 calc R
H1B H 0.3877 0.3083 0.6571 0.042 Uiso 1 1 calc R
H1C H 0.4305 0.3984 0.7004 0.042 Uiso 1 1 calc R
C2 C 0.3344(4) 0.5140(4) 0.5873(3) 0.0286(12) Uani 1 1 d .
H2A H 0.3322 0.5609 0.5504 0.043 Uiso 1 1 calc R
H2B H 0.3257 0.5556 0.6260 0.043 Uiso 1 1 calc R
H2C H 0.2883 0.4606 0.5839 0.043 Uiso 1 1 calc R
C3 C 0.5233(3) 0.5541(3) 0.6134(2) 0.0306(10) Uani 1 1 d .
H3A H 0.5226 0.6096 0.5810 0.046 Uiso 1 1 calc R
H3B H 0.5824 0.5246 0.6168 0.046 Uiso 1 1 calc R
H3C H 0.5059 0.5842 0.6543 0.046 Uiso 1 1 calc R
C4 C 0.6335(3) 0.4772(3) 0.4701(2) 0.0215(9) Uani 1 1 d .
H4A H 0.5987 0.5241 0.4430 0.032 Uiso 1 1 calc R
H4B H 0.6859 0.4545 0.4472 0.032 Uiso 1 1 calc R
H4C H 0.6506 0.5151 0.5087 0.032 Uiso 1 1 calc R
C5 C 0.6436(3) 0.2805(3) 0.5455(2) 0.0306(10) Uani 1 1 d .
H5A H 0.6159 0.2140 0.5583 0.046 Uiso 1 1 calc R
H5B H 0.6571 0.3227 0.5832 0.046 Uiso 1 1 calc R
H5C H 0.6977 0.2652 0.5223 0.046 Uiso 1 1 calc R
C6 C 0.5535(3) 0.2791(3) 0.4166(2) 0.0299(10) Uani 1 1 d .
H6A H 0.5256 0.3233 0.3843 0.045 Uiso 1 1 calc R
H6B H 0.5171 0.2167 0.4247 0.045 Uiso 1 1 calc R
H6C H 0.6112 0.2565 0.4017 0.045 Uiso 1 1 calc R
C7 C 0.2055(3) 0.2148(4) 0.5888(2) 0.0334(10) Uani 1 1 d .
H7A H 0.2391 0.1698 0.6178 0.050 Uiso 1 1 calc R
H7B H 0.1485 0.2308 0.6076 0.050 Uiso 1 1 calc R
H7C H 0.2375 0.2809 0.5814 0.050 Uiso 1 1 calc R
C8 C 0.1059(3) 0.2203(3) 0.4642(2) 0.0300(10) Uani 1 1 d .
H8A H 0.0913 0.1815 0.4254 0.045 Uiso 1 1 calc R
H8B H 0.1299 0.2896 0.4531 0.045 Uiso 1 1 calc R
H8C H 0.0530 0.2296 0.4898 0.045 Uiso 1 1 calc R
C9 C 0.1297(3) 0.0183(3) 0.5323(2) 0.0252(10) Uani 1 1 d .
H9A H 0.1087 -0.0162 0.4936 0.038 Uiso 1 1 calc R
H9B H 0.0799 0.0352 0.5597 0.038 Uiso 1 1 calc R
H9C H 0.1695 -0.0295 0.5548 0.038 Uiso 1 1 calc R
C10 C 0.3104(3) 0.1472(3) 0.3350(2) 0.0251(9) Uani 1 1 d .
H10A H 0.2551 0.1860 0.3315 0.038 Uiso 1 1 calc R
H10B H 0.3184 0.1030 0.2973 0.038 Uiso 1 1 calc R
H10C H 0.3589 0.1975 0.3384 0.038 Uiso 1 1 calc R
C11 C 0.2303(3) -0.0500(3) 0.3888(2) 0.0286(10) Uani 1 1 d .
H11A H 0.2295 -0.1010 0.4237 0.043 Uiso 1 1 calc R
H11B H 0.2495 -0.0854 0.3499 0.043 Uiso 1 1 calc R
H11C H 0.1714 -0.0212 0.3826 0.043 Uiso 1 1 calc R
C12 C 0.4182(4) -0.0052(3) 0.4115(3) 0.0272(12) Uani 1 1 d .
H12A H 0.4212 -0.0512 0.4488 0.041 Uiso 1 1 calc R
H12B H 0.4638 0.0489 0.4142 0.041 Uiso 1 1 calc R
H12C H 0.4269 -0.0476 0.3731 0.041 Uiso 1 1 calc R
C13 C 0.3790(3) 0.6194(3) 0.3473(2) 0.0247(9) Uani 1 1 d .
C14 C 0.3545(3) 0.6903(3) 0.2923(2) 0.0338(11) Uani 1 1 d .
H14A H 0.4055 0.7320 0.2776 0.041 Uiso 1 1 calc R
H14B H 0.3068 0.7394 0.3042 0.041 Uiso 1 1 calc R
C15 C 0.3246(3) 0.6131(4) 0.2416(2) 0.0328(12) Uani 1 1 d .
H15A H 0.3750 0.5837 0.2181 0.039 Uiso 1 1 calc R
H15B H 0.2843 0.6476 0.2113 0.039 Uiso 1 1 calc R
C16 C 0.2780(3) 0.5275(4) 0.2793(2) 0.0259(10) Uani 1 1 d .
C17 C 0.4725(3) 0.5787(4) 0.3407(3) 0.0498(14) Uani 1 1 d .
H17A H 0.4841 0.5260 0.3738 0.075 Uiso 1 1 calc R
H17B H 0.5135 0.6377 0.3453 0.075 Uiso 1 1 calc R
H17C H 0.4801 0.5461 0.2990 0.075 Uiso 1 1 calc R
C18 C 0.3638(4) 0.6695(4) 0.4114(2) 0.0489(14) Uani 1 1 d .
H18A H 0.3015 0.6855 0.4164 0.073 Uiso 1 1 calc R
H18B H 0.3977 0.7350 0.4145 0.073 Uiso 1 1 calc R
H18C H 0.3822 0.6205 0.4448 0.073 Uiso 1 1 calc R
C19 C 0.2880(4) 0.4190(4) 0.2513(2) 0.0418(13) Uani 1 1 d .
H19A H 0.3501 0.4005 0.2494 0.063 Uiso 1 1 calc R
H19B H 0.2633 0.4182 0.2085 0.063 Uiso 1 1 calc R
H19C H 0.2570 0.3676 0.2778 0.063 Uiso 1 1 calc R
C20 C 0.1820(3) 0.5549(5) 0.2893(3) 0.0457(14) Uani 1 1 d .
H20A H 0.1555 0.5033 0.3181 0.069 Uiso 1 1 calc R
H20B H 0.1514 0.5532 0.2485 0.069 Uiso 1 1 calc R
H20C H 0.1773 0.6258 0.3077 0.069 Uiso 1 1 calc R
C21 C 0.4625(3) 0.0053(3) 0.7214(2) 0.0224(11) Uani 1 1 d .
C22 C 0.4549(3) -0.1054(4) 0.7519(2) 0.0271(10) Uani 1 1 d .
H22A H 0.5105 -0.1263 0.7724 0.032 Uiso 1 1 calc R
H22B H 0.4076 -0.1070 0.7840 0.032 Uiso 1 1 calc R
C23 C 0.4337(3) -0.1776(3) 0.6964(2) 0.0310(10) Uani 1 1 d .
H23A H 0.4017 -0.2413 0.7106 0.037 Uiso 1 1 calc R
H23B H 0.4875 -0.1996 0.6739 0.037 Uiso 1 1 calc R
C24 C 0.3764(3) -0.1080(3) 0.6544(2) 0.0249(9) Uani 1 1 d .
C25 C 0.4177(3) 0.0914(4) 0.7597(2) 0.0306(11) Uani 1 1 d .
H25A H 0.4225 0.1590 0.7373 0.046 Uiso 1 1 calc R
H25B H 0.4458 0.0973 0.8013 0.046 Uiso 1 1 calc R
H25C H 0.3558 0.0734 0.7653 0.046 Uiso 1 1 calc R
C26 C 0.5572(3) 0.0337(4) 0.7066(2) 0.0287(10) Uani 1 1 d .
H26A H 0.5589 0.0989 0.6816 0.043 Uiso 1 1 calc R
H26B H 0.5843 -0.0238 0.6825 0.043 Uiso 1 1 calc R
H26C H 0.5893 0.0442 0.7463 0.043 Uiso 1 1 calc R
C27 C 0.3795(3) -0.1380(4) 0.5847(2) 0.0368(11) Uani 1 1 d .
H27A H 0.3448 -0.0874 0.5601 0.055 Uiso 1 1 calc R
H27B H 0.3554 -0.2092 0.5791 0.055 Uiso 1 1 calc R
H27C H 0.4402 -0.1366 0.5699 0.055 Uiso 1 1 calc R
C28 C 0.2819(3) -0.1024(4) 0.6771(2) 0.0369(11) Uani 1 1 d .
H28A H 0.2512 -0.0460 0.6543 0.055 Uiso 1 1 calc R
H28B H 0.2808 -0.0875 0.7227 0.055 Uiso 1 1 calc R
H28C H 0.2529 -0.1701 0.6689 0.055 Uiso 1 1 calc R

loop_
_atom_site_aniso_label
_atom_site_aniso_U_11
_atom_site_aniso_U_22
_atom_site_aniso_U_33
_atom_site_aniso_U_23
_atom_site_aniso_U_13
_atom_site_aniso_U_12
Rb1 0.02073(17) 0.01786(16) 0.02229(18) 0.00293(18) -0.00392(16) -0.00053(15)
Rb2 0.02088(17) 0.01901(16) 0.02152(18) 0.00396(18) -0.00389(16) -0.00273(15)
Si1 0.0204(6) 0.0182(6) 0.0192(6) -0.0004(4) -0.0017(5) 0.0005(4)
Si2 0.0166(5) 0.0147(5) 0.0226(5) 0.0006(4) -0.0009(5) -0.0012(4)
Si3 0.0166(5) 0.0172(5) 0.0221(5) -0.0010(4) -0.0002(5) -0.0016(4)
Si4 0.0203(5) 0.0167(5) 0.0195(6) -0.0009(4) -0.0013(5) -0.0011(4)
O1 0.0266(17) 0.0290(15) 0.0152(16) 0.0066(13) -0.0050(13) -0.0072(14)
O2 0.0294(18) 0.0236(16) 0.0235(18) 0.0056(12) -0.0042(14) -0.0069(13)
N1 0.0178(16) 0.0177(17) 0.0206(17) -0.0005(13) -0.0017(14) 0.0002(14)
N2 0.0195(16) 0.0148(16) 0.0234(17) -0.0025(13) -0.0024(14) -0.0055(14)
C1 0.031(2) 0.027(2) 0.025(2) -0.0022(19) -0.0003(18) 0.0005(19)
C2 0.030(3) 0.035(3) 0.021(3) -0.0001(19) 0.003(3) 0.008(2)
C3 0.038(3) 0.023(2) 0.031(2) -0.0029(19) -0.001(2) -0.0017(19)
C4 0.019(2) 0.0199(19) 0.026(2) 0.0020(18) 0.0014(19) -0.0025(17)
C5 0.022(2) 0.027(2) 0.043(3) 0.007(2) -0.005(2) 0.0022(18)
C6 0.031(2) 0.023(2) 0.036(2) -0.0078(18) 0.006(2) -0.0017(19)
C7 0.029(2) 0.038(3) 0.034(2) -0.010(2) 0.009(2) -0.004(2)
C8 0.020(2) 0.022(2) 0.048(3) 0.0064(19) 0.0004(19) -0.0020(17)
C9 0.021(2) 0.028(2) 0.027(3) 0.0041(18) -0.0030(19) -0.0054(19)
C10 0.028(2) 0.025(2) 0.022(2) 0.0012(18) -0.0036(18) 0.0056(19)
C11 0.036(3) 0.027(2) 0.023(2) -0.0058(18) -0.004(2) -0.002(2)
C12 0.029(3) 0.024(2) 0.029(3) 0.0012(18) 0.000(3) 0.0014(18)
C13 0.023(2) 0.027(2) 0.025(2) 0.0068(17) -0.0036(18) -0.0085(18)
C14 0.036(3) 0.030(2) 0.035(3) 0.008(2) -0.005(2) -0.007(2)
C15 0.040(3) 0.033(3) 0.026(2) 0.0135(19) -0.003(2) -0.008(2)
C16 0.029(3) 0.026(2) 0.023(2) -0.0030(19) 0.000(2) -0.005(2)
C17 0.028(3) 0.057(3) 0.064(4) 0.007(3) -0.008(3) -0.003(2)
C18 0.066(4) 0.048(3) 0.033(3) -0.006(2) 0.004(3) -0.023(3)
C19 0.062(4) 0.028(3) 0.035(3) 0.000(2) -0.013(3) -0.001(2)
C20 0.024(3) 0.077(4) 0.036(3) -0.001(3) -0.001(2) -0.004(3)
C21 0.027(2) 0.028(2) 0.012(2) 0.0020(16) -0.0020(18) -0.0009(17)
C22 0.029(2) 0.029(2) 0.024(2) 0.0101(18) -0.0001(19) 0.0011(19)
C23 0.029(2) 0.022(2) 0.042(3) 0.0086(18) 0.002(2) -0.0010(18)
C24 0.026(2) 0.027(2) 0.022(2) 0.0024(17) 0.0013(18) -0.0108(19)
C25 0.037(3) 0.033(2) 0.022(2) 0.0024(18) 0.000(2) 0.006(2)
C26 0.025(2) 0.042(3) 0.019(2) 0.0053(19) -0.0013(19) -0.004(2)
C27 0.039(3) 0.038(3) 0.033(2) -0.002(2) 0.002(2) -0.012(2)
C28 0.023(2) 0.047(3) 0.041(3) 0.010(2) 0.005(2) -0.007(2)

loop_
_atom_type_symbol
_atom_type_description
_atom_type_scat_dispersion_real
_atom_type_scat_dispersion_imag
_atom_type_scat_source
C C 0.0033 0.0016 'International Tables Vol C Tables 4.2.6.8 and 6.1.1.4'
H H 0.0000 0.0000 'International Tables Vol C Tables 4.2.6.8 and 6.1.1.4'
N N 0.0061 0.0033 'International Tables Vol C Tables 4.2.6.8 and 6.1.1.4'
O O 0.0106 0.0060 'International Tables Vol C Tables 4.2.6.8 and 6.1.1.4'
Si Si 0.0817 0.0704 'International Tables Vol C Tables 4.2.6.8 and 6.1.1.4'
Rb Rb -0.9393 2.9676 'International Tables Vol C Tables 4.2.6.8 and 6.1.1.4'

loop_
_geom_angle_atom_site_label_1
_geom_angle_atom_site_label_2
_geom_angle_atom_site_label_3
_geom_angle
N1 Rb1 O1 112.76(9)
N1 Rb1 N2 93.44(9)
O1 Rb1 N2 147.54(9)
N1 Rb1 Si3 102.93(7)
O1 Rb1 Si3 143.98(6)
N2 Rb1 Si3 26.11(6)
N1 Rb1 Si1 23.71(7)
O1 Rb1 Si1 112.88(6)
N2 Rb1 Si1 98.86(6)
Si3 Rb1 Si1 97.73(2)
N1 Rb1 Si4 102.40(7)
O1 Rb1 Si4 125.43(7)
N2 Rb1 Si4 24.44(6)
Si3 Rb1 Si4 46.38(2)
Si1 Rb1 Si4 115.74(3)
N1 Rb1 Si2 22.48(7)
O1 Rb1 Si2 102.40(6)
N2 Rb1 Si2 94.80(6)
Si3 Rb1 Si2 112.74(2)
Si1 Rb1 Si2 45.55(2)
Si4 Rb1 Si2 94.49(2)
N1 Rb1 Rb2 49.39(6)
O1 Rb1 Rb2 155.41(6)
N2 Rb1 Rb2 44.05(6)
Si3 Rb1 Rb2 58.354(18)
Si1 Rb1 Rb2 58.780(18)
Si4 Rb1 Rb2 56.967(18)
Si2 Rb1 Rb2 54.395(16)
N2 Rb2 O2 111.38(9)
N2 Rb2 N1 93.69(9)
O2 Rb2 N1 143.43(9)
N2 Rb2 Si2 105.13(7)
O2 Rb2 Si2 143.42(7)
N1 Rb2 Si2 27.04(6)
N2 Rb2 Si4 24.01(7)
O2 Rb2 Si4 113.91(7)
N1 Rb2 Si4 99.90(6)
Si2 Rb2 Si4 100.31(2)
N2 Rb2 Si3 23.63(7)
O2 Rb2 Si3 96.70(7)
N1 Rb2 Si3 96.75(6)
Si2 Rb2 Si3 116.85(3)
Si4 Rb2 Si3 46.48(2)
N2 Rb2 Si1 102.43(7)
O2 Rb2 Si1 120.06(7)
N1 Rb2 Si1 24.59(6)
Si2 Rb2 Si1 46.73(2)
Si4 Rb2 Si1 116.68(3)
Si3 Rb2 Si1 95.57(2)
N2 Rb2 Rb1 49.14(6)
O2 Rb2 Rb1 150.17(7)
N1 Rb2 Rb1 44.55(6)
Si2 Rb2 Rb1 60.393(18)
Si4 Rb2 Rb1 59.064(18)
Si3 Rb2 Rb1 56.460(17)
Si1 Rb2 Rb1 57.618(18)
N1 Si1 C3 116.42(19)
N1 Si1 C2 112.6(2)
C3 Si1 C2 104.6(2)
N1 Si1 C1 111.83(18)
C3 Si1 C1 105.7(2)
C2 Si1 C1 104.7(2)
C3 Si1 Rb1 136.32(15)
C2 Si1 Rb1 69.77(18)
C1 Si1 Rb1 117.74(14)
N1 Si1 Rb2 50.32(11)
C3 Si1 Rb2 142.29(15)
C2 Si1 Rb2 113.02(16)
C1 Si1 Rb2 63.24(14)
N1 Si2 C6 109.56(18)
N1 Si2 C4 117.15(18)
C6 Si2 C4 105.5(2)
N1 Si2 C5 114.21(18)
C6 Si2 C5 107.1(2)
C4 Si2 C5 102.44(19)
N1 Si2 Rb2 57.81(11)
C6 Si2 Rb2 82.49(14)
C4 Si2 Rb2 171.91(15)
C5 Si2 Rb2 75.74(13)
C6 Si2 Rb1 70.94(13)
C4 Si2 Rb1 115.89(14)
C5 Si2 Rb1 140.88(14)
Rb2 Si2 Rb1 65.212(19)
N2 Si3 C8 113.86(18)
N2 Si3 C9 116.67(19)
C8 Si3 C9 103.4(2)
N2 Si3 C7 109.89(18)
C8 Si3 C7 107.4(2)
C9 Si3 C7 104.9(2)
N2 Si3 Rb1 54.47(11)
C8 Si3 Rb1 76.78(13)
C9 Si3 Rb1 168.73(16)
C7 Si3 Rb1 85.61(14)
C8 Si3 Rb2 141.94(14)
C9 Si3 Rb2 114.13(15)
C7 Si3 Rb2 69.71(14)
Rb1 Si3 Rb2 65.187(19)
N2 Si4 C11 116.15(18)
N2 Si4 C12 112.6(2)
C11 Si4 C12 104.3(2)
N2 Si4 C10 112.00(17)
C11 Si4 C10 105.5(2)
C12 Si4 C10 105.4(2)
C11 Si4 Rb2 134.42(14)
C12 Si4 Rb2 69.26(18)
C10 Si4 Rb2 119.89(14)
N2 Si4 Rb1 49.79(11)
C11 Si4 Rb1 143.32(15)
C12 Si4 Rb1 112.37(14)
C10 Si4 Rb1 64.37(13)
Rb2 Si4 Rb1 63.969(18)
C13 O1 C16 111.0(3)
C13 O1 Rb1 119.9(2)
C16 O1 Rb1 128.3(3)
C24 O2 C21 111.1(3)
C24 O2 Rb2 123.1(3)
C21 O2 Rb2 124.9(2)
Si2 N1 Si1 127.6(2)
Si2 N1 Rb1 116.39(15)
Si1 N1 Rb1 112.89(15)
Si2 N1 Rb2 95.14(13)
Si1 N1 Rb2 105.09(14)
Rb1 N1 Rb2 86.06(8)
Si3 N2 Si4 128.4(2)
Si3 N2 Rb2 113.42(15)
Si4 N2 Rb2 112.32(15)
Si3 N2 Rb1 99.41(14)
Si4 N2 Rb1 105.76(14)
Rb2 N2 Rb1 86.80(8)
Si1 C1 H1A 109.5
Si1 C1 H1B 109.5
H1A C1 H1B 109.5
Si1 C1 H1C 109.5
H1A C1 H1C 109.5
H1B C1 H1C 109.5
Si1 C2 H2A 109.5
Si1 C2 H2B 109.5
H2A C2 H2B 109.5
Si1 C2 H2C 109.5
H2A C2 H2C 109.5
H2B C2 H2C 109.5
Si1 C3 H3A 109.5
Si1 C3 H3B 109.5
H3A C3 H3B 109.5
Si1 C3 H3C 109.5
H3A C3 H3C 109.5
H3B C3 H3C 109.5
Si2 C4 H4A 109.5
Si2 C4 H4B 109.5
H4A C4 H4B 109.5
Si2 C4 H4C 109.5
H4A C4 H4C 109.5
H4B C4 H4C 109.5
Si2 C5 H5A 109.5
Si2 C5 H5B 109.5
H5A C5 H5B 109.5
Si2 C5 H5C 109.5
H5A C5 H5C 109.5
H5B C5 H5C 109.5
Si2 C6 H6A 109.5
Si2 C6 H6B 109.5
H6A C6 H6B 109.5
Si2 C6 H6C 109.5
H6A C6 H6C 109.5
H6B C6 H6C 109.5
Si3 C7 H7A 109.5
Si3 C7 H7B 109.5
H7A C7 H7B 109.5
Si3 C7 H7C 109.5
H7A C7 H7C 109.5
H7B C7 H7C 109.5
Si3 C8 H8A 109.5
Si3 C8 H8B 109.5
H8A C8 H8B 109.5
Si3 C8 H8C 109.5
H8A C8 H8C 109.5
H8B C8 H8C 109.5
Si3 C9 H9A 109.5
Si3 C9 H9B 109.5
H9A C9 H9B 109.5
Si3 C9 H9C 109.5
H9A C9 H9C 109.5
H9B C9 H9C 109.5
Si4 C10 H10A 109.5
Si4 C10 H10B 109.5
H10A C10 H10B 109.5
Si4 C10 H10C 109.5
H10A C10 H10C 109.5
H10B C10 H10C 109.5
Si4 C11 H11A 109.5
Si4 C11 H11B 109.5
H11A C11 H11B 109.5
Si4 C11 H11C 109.5
H11A C11 H11C 109.5
H11B C11 H11C 109.5
Si4 C12 H12A 109.5
Si4 C12 H12B 109.5
H12A C12 H12B 109.5
Si4 C12 H12C 109.5
H12A C12 H12C 109.5
H12B C12 H12C 109.5
O1 C13 C18 108.0(4)
O1 C13 C14 104.4(3)
C18 C13 C14 113.5(4)
O1 C13 C17 107.7(4)
C18 C13 C17 111.5(4)
C14 C13 C17 111.3(4)
C13 C14 C15 103.4(4)
C13 C14 H14A 111.1
C15 C14 H14A 111.1
C13 C14 H14B 111.1
C15 C14 H14B 111.1
H14A C14 H14B 109.0
C14 C15 C16 103.3(4)
C14 C15 H15A 111.1
C16 C15 H15A 111.1
C14 C15 H15B 111.1
C16 C15 H15B 111.1
H15A C15 H15B 109.1
O1 C16 C19 108.7(4)
O1 C16 C15 104.5(4)
C19 C16 C15 113.4(4)
O1 C16 C20 107.6(4)
C19 C16 C20 111.0(4)
C15 C16 C20 111.2(4)
C13 C17 H17A 109.5
C13 C17 H17B 109.5
H17A C17 H17B 109.5
C13 C17 H17C 109.5
H17A C17 H17C 109.5
H17B C17 H17C 109.5
C13 C18 H18A 109.5
C13 C18 H18B 109.5
H18A C18 H18B 109.5
C13 C18 H18C 109.5
H18A C18 H18C 109.5
H18B C18 H18C 109.5
C16 C19 H19A 109.5
C16 C19 H19B 109.5
H19A C19 H19B 109.5
C16 C19 H19C 109.5
H19A C19 H19C 109.5
H19B C19 H19C 109.5
C16 C20 H20A 109.5
C16 C20 H20B 109.5
H20A C20 H20B 109.5
C16 C20 H20C 109.5
H20A C20 H20C 109.5
H20B C20 H20C 109.5
O2 C21 C25 108.3(4)
O2 C21 C26 107.0(4)
C25 C21 C26 111.7(4)
O2 C21 C22 104.5(3)
C25 C21 C22 113.1(4)
C26 C21 C22 111.7(4)
C23 C22 C21 103.8(4)
C23 C22 H22A 111.0
C21 C22 H22A 111.0
C23 C22 H22B 111.0
C21 C22 H22B 111.0
H22A C22 H22B 109.0
C22 C23 C24 102.9(3)
C22 C23 H23A 111.2
C24 C23 H23A 111.2
C22 C23 H23B 111.2
C24 C23 H23B 111.2
H23A C23 H23B 109.1
O2 C24 C27 107.4(3)
O2 C24 C28 109.7(4)
C27 C24 C28 110.1(4)
O2 C24 C23 102.7(3)
C27 C24 C23 113.6(4)
C28 C24 C23 112.9(4)
C21 C25 H25A 109.5
C21 C25 H25B 109.5
H25A C25 H25B 109.5
C21 C25 H25C 109.5
H25A C25 H25C 109.5
H25B C25 H25C 109.5
C21 C26 H26A 109.5
C21 C26 H26B 109.5
H26A C26 H26B 109.5
C21 C26 H26C 109.5
H26A C26 H26C 109.5
H26B C26 H26C 109.5
C24 C27 H27A 109.5
C24 C27 H27B 109.5
H27A C27 H27B 109.5
C24 C27 H27C 109.5
H27A C27 H27C 109.5
H27B C27 H27C 109.5
C24 C28 H28A 109.5
C24 C28 H28B 109.5
H28A C28 H28B 109.5
C24 C28 H28C 109.5
H28A C28 H28C 109.5
H28B C28 H28C 109.5

loop_
_geom_bond_atom_site_label_1
_geom_bond_atom_site_label_2
_geom_bond_distance
Rb1 N1 2.871(3)
Rb1 O1 2.945(3)
Rb1 N2 3.093(3)
Rb1 Si3 3.7497(11)
Rb1 Si1 3.8499(12)
Rb1 Si4 3.8980(11)
Rb1 Si2 3.9106(11)
Rb2 N2 2.844(3)
Rb2 O2 2.897(3)
Rb2 N1 3.107(3)
Rb2 Si2 3.6569(11)
Rb2 Si4 3.8099(12)
Rb2 Si3 3.8298(11)
Rb2 Si1 3.8986(11)
Si1 N1 1.680(3)
Si1 C3 1.880(4)
Si1 C2 1.891(5)
Si1 C1 1.892(4)
Si2 N1 1.669(3)
Si2 C6 1.887(4)
Si2 C4 1.892(4)
Si2 C5 1.901(4)
Si3 N2 1.673(3)
Si3 C8 1.881(4)
Si3 C9 1.883(4)
Si3 C7 1.891(4)
Si4 N2 1.676(3)
Si4 C11 1.876(4)
Si4 C12 1.883(5)
Si4 C10 1.896(4)
O1 C13 1.454(5)
O1 C16 1.465(6)
O2 C24 1.454(5)
O2 C21 1.462(6)
C1 H1A 0.9800
C1 H1B 0.9800
C1 H1C 0.9800
C2 H2A 0.9800
C2 H2B 0.9800
C2 H2C 0.9800
C3 H3A 0.9800
C3 H3B 0.9800
C3 H3C 0.9800
C4 H4A 0.9800
C4 H4B 0.9800
C4 H4C 0.9800
C5 H5A 0.9800
C5 H5B 0.9800
C5 H5C 0.9800
C6 H6A 0.9800
C6 H6B 0.9800
C6 H6C 0.9800
C7 H7A 0.9800
C7 H7B 0.9800
C7 H7C 0.9800
C8 H8A 0.9800
C8 H8B 0.9800
C8 H8C 0.9800
C9 H9A 0.9800
C9 H9B 0.9800
C9 H9C 0.9800
C10 H10A 0.9800
C10 H10B 0.9800
C10 H10C 0.9800
C11 H11A 0.9800
C11 H11B 0.9800
C11 H11C 0.9800
C12 H12A 0.9800
C12 H12B 0.9800
C12 H12C 0.9800
C13 C18 1.512(6)
C13 C14 1.514(6)
C13 C17 1.526(6)
C14 C15 1.518(6)
C14 H14A 0.9900
C14 H14B 0.9900
C15 C16 1.521(6)
C15 H15A 0.9900
C15 H15B 0.9900
C16 C19 1.502(6)
C16 C20 1.525(7)
C17 H17A 0.9800
C17 H17B 0.9800
C17 H17C 0.9800
C18 H18A 0.9800
C18 H18B 0.9800
C18 H18C 0.9800
C19 H19A 0.9800
C19 H19B 0.9800
C19 H19C 0.9800
C20 H20A 0.9800
C20 H20B 0.9800
C20 H20C 0.9800
C21 C25 1.520(6)
C21 C26 1.525(6)
C21 C22 1.546(6)
C22 C23 1.520(6)
C22 H22A 0.9900
C22 H22B 0.9900
C23 C24 1.527(6)
C23 H23A 0.9900
C23 H23B 0.9900
C24 C27 1.521(6)
C24 C28 1.524(6)
C25 H25A 0.9800
C25 H25B 0.9800
C25 H25C 0.9800
C26 H26A 0.9800
C26 H26B 0.9800
C26 H26C 0.9800
C27 H27A 0.9800
C27 H27B 0.9800
C27 H27C 0.9800
C28 H28A 0.9800
C28 H28B 0.9800
C28 H28C 0.9800
